data_7110092
loop_
_publ_author_name
'Chang-Cang Huang'
'Jian-Jun Liu'
'Yong Chen'
'Mei-Jin Lin'

_publ_section_title
;
 An electron-deficient metallocavitand with an unusual selectivity towards
 substituted benzene derivatives during co-crystallizations
;
_journal_name_full Chem.Commun.
_journal_page_first 11512
_journal_paper_doi 10.1039/c3cc46022c
_journal_volume 49
_journal_year 2013
_chemical_formula_moiety 'C16 H14 Cl N3 O3 S'
_chemical_formula_sum 'C16 H14 Cl N3 O3 S'
_chemical_formula_weight 363.81
_chemical_name_systematic
; 
 ? 
;
_space_group_IT_number 14
_symmetry_cell_setting monoclinic
_symmetry_space_group_name_Hall '-P 2ybc'
_symmetry_space_group_name_H-M 'P 1 21/c 1'
_atom_sites_solution_hydrogens geom
_atom_sites_solution_primary direct
_atom_sites_solution_secondary difmap
_audit_creation_method SHELXL-97
_cell_angle_alpha 90.00
_cell_angle_beta 110.81(3)
_cell_angle_gamma 90.00
_cell_formula_units_Z 4
_cell_length_a 18.163(4)
_cell_length_b 7.2623(15)
_cell_length_c 13.383(3)
_cell_measurement_reflns_used 4935
_cell_measurement_temperature 293(2)
_cell_measurement_theta_max 27.4855
_cell_measurement_theta_min 3.0447
_cell_volume 1650.1(7)
_computing_cell_refinement 'CrystalClear (Rigaku Inc., 2007)'
_computing_data_collection 'CrystalClear (Rigaku Inc., 2007)'
_computing_data_reduction 'CrystalClear (Rigaku Inc., 2007)'
_computing_molecular_graphics 'ORTEX (P.McArdle, 1995)'
_computing_publication_material 'SHELXL-97/2 (Sheldrick,1997)'
_computing_structure_refinement 'SHELXL-97 (Sheldrick, 1997)'
_computing_structure_solution 'SHELXS-97 (Sheldrick, 1990)'
_diffrn_ambient_temperature 293(2)
_diffrn_detector_area_resol_mean 28.5714
_diffrn_measured_fraction_theta_full 0.995
_diffrn_measured_fraction_theta_max 0.995
_diffrn_measurement_device_type 'Saturn724+ CCD'
_diffrn_measurement_method '\w scans at fixed \c = 45\%'
_diffrn_radiation_monochromator graphite
_diffrn_radiation_source 'fine-focus sealed tube'
_diffrn_radiation_type MoK\a
_diffrn_radiation_wavelength 0.71073
_diffrn_reflns_av_R_equivalents 0.0326
_diffrn_reflns_av_sigmaI/netI 0.0272
_diffrn_reflns_limit_h_max 23
_diffrn_reflns_limit_h_min -23
_diffrn_reflns_limit_k_max 9
_diffrn_reflns_limit_k_min -9
_diffrn_reflns_limit_l_max 17
_diffrn_reflns_limit_l_min -17
_diffrn_reflns_number 13297
_diffrn_reflns_theta_full 27.51
_diffrn_reflns_theta_max 27.51
_diffrn_reflns_theta_min 3.04
_exptl_absorpt_coefficient_mu 0.378
_exptl_absorpt_correction_T_max 0.9479
_exptl_absorpt_correction_T_min 0.9115
_exptl_absorpt_correction_type numerical
_exptl_absorpt_process_details 'CrystalClear (Rigaku Inc., 2007)'
_exptl_crystal_colour Colorless
_exptl_crystal_density_diffrn 1.465
_exptl_crystal_density_method 'not measured'
_exptl_crystal_description block
_exptl_crystal_F_000 752
_exptl_crystal_size_max 0.40
_exptl_crystal_size_mid 0.20
_exptl_crystal_size_min 0.20
_refine_diff_density_max 0.251
_refine_diff_density_min -0.348
_refine_diff_density_rms 0.039
_refine_ls_extinction_method none
_refine_ls_goodness_of_fit_ref 1.190
_refine_ls_hydrogen_treatment constr
_refine_ls_matrix_type full
_refine_ls_number_parameters 217
_refine_ls_number_reflns 3786
_refine_ls_number_restraints 0
_refine_ls_restrained_S_all 1.190
_refine_ls_R_factor_all 0.0664
_refine_ls_R_factor_gt 0.0576
_refine_ls_shift/su_max 0.010
_refine_ls_shift/su_mean 0.002
_refine_ls_structure_factor_coef Fsqd
_refine_ls_weighting_details 'calc w=1/[\s^2^(Fo^2^)+(0.0371P)^2^+0.8554P] where P=(Fo^2^+2Fc^2^)/3'
_refine_ls_weighting_scheme calc
_refine_ls_wR_factor_gt 0.1197
_refine_ls_wR_factor_ref 0.1243
_reflns_number_gt 3386
_reflns_number_total 3786
_reflns_threshold_expression >2sigma(I)
_cod_data_source_file c3cc46022c.txt
_cod_data_source_block building-block-2(919044)
_cod_original_cell_volume 1650.0(6)
_cod_original_sg_symbol_H-M p21/c
_cod_database_code 7110092

loop_
_symmetry_equiv_pos_as_xyz
'x, y, z'
'-x, y+1/2, -z+1/2'
'-x, -y, -z'
'x, -y-1/2, z-1/2'

loop_
_atom_site_label
_atom_site_type_symbol
_atom_site_fract_x
_atom_site_fract_y
_atom_site_fract_z
_atom_site_U_iso_or_equiv
_atom_site_adp_type
_atom_site_occupancy
_atom_site_symmetry_multiplicity
_atom_site_calc_flag
_atom_site_refinement_flags
S1 S 0.25566(3) 0.56903(10) 0.55691(5) 0.05355(19) Uani 1 1 d .
Cl1 Cl 0.64701(4) 0.09435(13) 1.19890(7) 0.0882(3) Uani 1 1 d .
N3 N 0.10719(10) 0.6855(3) 0.50296(14) 0.0390(4) Uani 1 1 d .
H3 H 0.1119 0.7143 0.4432 0.047 Uiso 1 1 calc R
O2 O 0.15632(9) 0.5642(2) 0.86630(13) 0.0532(4) Uani 1 1 d .
N2 N 0.16590(10) 0.5840(3) 0.67497(14) 0.0426(4) Uani 1 1 d .
H2 H 0.1219 0.6098 0.6823 0.051 Uiso 1 1 calc R
O3 O 0.02243(9) 0.6794(2) 0.59339(12) 0.0497(4) Uani 1 1 d .
C11 C -0.02903(11) 0.7922(3) 0.41642(16) 0.0361(4) Uani 1 1 d .
O1 O 0.34497(10) 0.3826(3) 0.91058(13) 0.0572(5) Uani 1 1 d .
N1 N 0.22601(11) 0.5140(3) 0.76001(14) 0.0442(4) Uani 1 1 d .
H1 H 0.2685 0.4739 0.7531 0.053 Uiso 1 1 calc R
C8 C 0.21627(13) 0.5102(3) 0.85481(17) 0.0410(5) Uani 1 1 d .
C10 C 0.03437(12) 0.7159(3) 0.51108(16) 0.0372(4) Uani 1 1 d .
C9 C 0.17353(12) 0.6132(3) 0.58143(16) 0.0387(5) Uani 1 1 d .
C7 C 0.28328(13) 0.4315(4) 0.94655(18) 0.0480(5) Uani 1 1 d .
H7A H 0.3019 0.5218 1.0034 0.058 Uiso 1 1 calc R
H7B H 0.2656 0.3237 0.9745 0.058 Uiso 1 1 calc R
C4 C 0.41383(14) 0.3158(3) 0.98387(19) 0.0464(5) Uani 1 1 d .
C16 C -0.02616(12) 0.8020(3) 0.31433(17) 0.0416(5) Uani 1 1 d .
H16 H 0.0181 0.7597 0.3018 0.050 Uiso 1 1 calc R
C13 C -0.15875(13) 0.9261(3) 0.34959(19) 0.0481(5) Uani 1 1 d .
H13 H -0.2035 0.9675 0.3613 0.058 Uiso 1 1 calc R
C12 C -0.09655(13) 0.8542(3) 0.43333(17) 0.0429(5) Uani 1 1 d .
H12 H -0.0996 0.8470 0.5012 0.052 Uiso 1 1 calc R
C14 C -0.15492(13) 0.9369(3) 0.24868(18) 0.0466(5) Uani 1 1 d .
H14 H -0.1968 0.9862 0.1926 0.056 Uiso 1 1 calc R
C15 C -0.08885(13) 0.8744(3) 0.23128(18) 0.0459(5) Uani 1 1 d .
H15 H -0.0864 0.8810 0.1631 0.055 Uiso 1 1 calc R
C5 C 0.47260(15) 0.2801(4) 0.9441(2) 0.0553(6) Uani 1 1 d .
H5 H 0.4637 0.3010 0.8722 0.066 Uiso 1 1 calc R
C1 C 0.55728(14) 0.1831(4) 1.1158(2) 0.0570(6) Uani 1 1 d .
C6 C 0.54450(15) 0.2136(4) 1.0098(2) 0.0570(6) Uani 1 1 d .
H6 H 0.5840 0.1897 0.9826 0.068 Uiso 1 1 calc R
C2 C 0.49952(16) 0.2185(5) 1.1556(2) 0.0720(8) Uani 1 1 d .
H2A H 0.5089 0.1983 1.2277 0.086 Uiso 1 1 calc R
C3 C 0.42666(15) 0.2843(4) 1.0898(2) 0.0629(7) Uani 1 1 d .
H3A H 0.3871 0.3068 1.1172 0.076 Uiso 1 1 calc R

loop_
_atom_site_aniso_label
_atom_site_aniso_U_11
_atom_site_aniso_U_22
_atom_site_aniso_U_33
_atom_site_aniso_U_23
_atom_site_aniso_U_13
_atom_site_aniso_U_12
S1 0.0397(3) 0.0758(4) 0.0501(3) 0.0021(3) 0.0221(3) 0.0101(3)
Cl1 0.0439(4) 0.1045(7) 0.0948(6) -0.0016(5) -0.0015(4) 0.0128(4)
N3 0.0343(8) 0.0510(10) 0.0353(9) 0.0023(8) 0.0169(7) 0.0029(8)
O2 0.0460(9) 0.0695(11) 0.0487(9) -0.0028(8) 0.0225(7) 0.0099(8)
N2 0.0376(9) 0.0535(11) 0.0395(9) 0.0065(8) 0.0169(8) 0.0088(8)
O3 0.0426(8) 0.0681(11) 0.0455(9) 0.0128(8) 0.0243(7) 0.0065(8)
C11 0.0342(10) 0.0365(10) 0.0402(11) -0.0006(9) 0.0163(8) -0.0028(8)
O1 0.0513(10) 0.0808(12) 0.0433(9) 0.0132(8) 0.0214(8) 0.0241(9)
N1 0.0388(9) 0.0530(11) 0.0428(10) 0.0054(9) 0.0172(8) 0.0092(8)
C8 0.0417(11) 0.0393(11) 0.0432(11) -0.0021(9) 0.0166(9) -0.0014(9)
C10 0.0344(10) 0.0399(11) 0.0407(11) -0.0010(9) 0.0173(8) -0.0020(9)
C9 0.0380(11) 0.0403(11) 0.0390(11) -0.0032(9) 0.0152(9) -0.0010(9)
C7 0.0450(12) 0.0584(14) 0.0434(12) 0.0055(11) 0.0192(10) 0.0087(11)
C4 0.0468(12) 0.0467(12) 0.0477(12) 0.0046(10) 0.0194(10) 0.0067(10)
C16 0.0384(11) 0.0484(12) 0.0421(11) -0.0011(10) 0.0195(9) 0.0008(10)
C13 0.0367(11) 0.0595(14) 0.0515(13) 0.0004(11) 0.0197(10) 0.0074(10)
C12 0.0410(11) 0.0515(13) 0.0407(11) -0.0001(10) 0.0199(9) -0.0001(10)
C14 0.0383(11) 0.0532(13) 0.0441(12) 0.0007(10) 0.0095(9) 0.0027(10)
C15 0.0444(12) 0.0563(14) 0.0392(12) -0.0002(10) 0.0175(10) -0.0002(10)
C5 0.0548(14) 0.0636(16) 0.0548(14) 0.0059(12) 0.0283(12) 0.0090(12)
C1 0.0400(12) 0.0580(15) 0.0665(17) -0.0025(13) 0.0109(11) 0.0019(11)
C6 0.0463(13) 0.0563(15) 0.0761(18) -0.0022(13) 0.0312(13) 0.0027(12)
C2 0.0582(16) 0.106(2) 0.0482(15) 0.0102(16) 0.0148(12) 0.0171(17)
C3 0.0501(14) 0.094(2) 0.0478(14) 0.0092(14) 0.0217(11) 0.0188(14)

loop_
_atom_type_symbol
_atom_type_description
_atom_type_scat_dispersion_real
_atom_type_scat_dispersion_imag
_atom_type_scat_source
C C 0.0033 0.0016 'International Tables Vol C Tables 4.2.6.8 and 6.1.1.4'
H H 0.0000 0.0000 'International Tables Vol C Tables 4.2.6.8 and 6.1.1.4'
N N 0.0061 0.0033 'International Tables Vol C Tables 4.2.6.8 and 6.1.1.4'
O O 0.0106 0.0060 'International Tables Vol C Tables 4.2.6.8 and 6.1.1.4'
S S 0.1246 0.1234 'International Tables Vol C Tables 4.2.6.8 and 6.1.1.4'
Cl Cl 0.1484 0.1585 'International Tables Vol C Tables 4.2.6.8 and 6.1.1.4'

loop_
_geom_angle_atom_site_label_1
_geom_angle_atom_site_label_2
_geom_angle_atom_site_label_3
_geom_angle
C10 N3 C9 126.70(17)
C9 N2 N1 121.76(18)
C16 C11 C12 119.0(2)
C16 C11 C10 124.80(18)
C12 C11 C10 116.19(18)
C4 O1 C7 118.44(17)
C8 N1 N2 117.44(18)
O2 C8 N1 122.5(2)
O2 C8 C7 121.4(2)
N1 C8 C7 116.11(19)
O3 C10 N3 121.06(19)
O3 C10 C11 121.13(18)
N3 C10 C11 117.80(17)
N2 C9 N3 114.89(18)
N2 C9 S1 123.79(17)
N3 C9 S1 121.32(15)
O1 C7 C8 109.13(18)
C3 C4 O1 125.0(2)
C3 C4 C5 119.9(2)
O1 C4 C5 115.1(2)
C15 C16 C11 120.20(19)
C14 C13 C12 120.3(2)
C13 C12 C11 120.2(2)
C15 C14 C13 119.8(2)
C14 C15 C16 120.5(2)
C6 C5 C4 120.6(2)
C2 C1 C6 120.3(2)
C2 C1 Cl1 119.9(2)
C6 C1 Cl1 119.8(2)
C1 C6 C5 119.4(2)
C1 C2 C3 120.8(3)
C4 C3 C2 119.1(2)

loop_
_geom_bond_atom_site_label_1
_geom_bond_atom_site_label_2
_geom_bond_distance
S1 C9 1.668(2)
Cl1 C1 1.738(3)
N3 C10 1.383(2)
N3 C9 1.390(3)
O2 C8 1.217(3)
N2 C9 1.325(3)
N2 N1 1.365(2)
O3 C10 1.225(2)
C11 C16 1.388(3)
C11 C12 1.398(3)
C11 C10 1.483(3)
O1 C4 1.375(3)
O1 C7 1.413(3)
N1 C8 1.342(3)
C8 C7 1.501(3)
C4 C3 1.371(3)
C4 C5 1.376(3)
C16 C15 1.382(3)
C13 C14 1.379(3)
C13 C12 1.380(3)
C14 C15 1.378(3)
C5 C6 1.377(4)
C1 C2 1.359(4)
C1 C6 1.371(4)
C2 C3 1.388(4)
